data_2211650
loop_
_publ_author_name
'Khlissa, Faycel'
'F\'erid, Mokhtar'

_publ_section_title
;
 Rubidium terbium polyphosphate
;
_journal_issue 12
_journal_name_full 'Acta Crystallographica Section E'
_journal_page_first i272
_journal_page_last i273
_journal_paper_doi 10.1107/S1600536806041389
_journal_volume 62
_journal_year 2006
_chemical_formula_iupac 'Rb Tb (PO3)4'
_chemical_formula_structural 'Rb Tb (PO3)4'
_chemical_formula_sum 'O12 P4 Rb Tb'
_chemical_formula_weight 560.27
_chemical_name_common 'rubidium terbium polyphosphate'
_chemical_name_systematic 'rubidium terbium tetraphosphate'
_space_group_IT_number 14
_symmetry_cell_setting monoclinic
_symmetry_space_group_name_Hall '-P 2yn'
_symmetry_space_group_name_H-M 'P 1 21/n 1'
_atom_sites_solution_primary direct
_atom_sites_solution_secondary difmap
_audit_creation_method SHELXL97
_cell_angle_alpha 90.00
_cell_angle_beta 106.211(2)
_cell_angle_gamma 90.00
_cell_formula_units_Z 4
_cell_length_a 10.3224(2)
_cell_length_b 8.9071(3)
_cell_length_c 10.9608(3)
_cell_measurement_reflns_used 25
_cell_measurement_temperature 298(2)
_cell_measurement_theta_max 15.10
_cell_measurement_theta_min 10.20
_cell_volume 967.70(5)
_computing_cell_refinement 'CAD-4 EXPRESS'
_computing_data_collection
;
CAD-4 EXPRESS (Duisenberg, 1992;
Mac\'i\<cek & Yordanov, 1992)
;
_computing_data_reduction 'XCAD4 (Harms & Wocadlo, 1995)'
_computing_molecular_graphics 'DIAMOND (Brandenburg, 1998)'
_computing_publication_material SHELXL97
_computing_structure_refinement 'SHELXL97 (Sheldrick, 1997)'
_computing_structure_solution 'SHELXS97 (Sheldrick, 1997)'
_diffrn_ambient_temperature 298(2)
_diffrn_measured_fraction_theta_full 0.998
_diffrn_measured_fraction_theta_max 0.998
_diffrn_measurement_device_type 'Enraf-Nonius CAD-4'
_diffrn_measurement_method \w/2\q
_diffrn_radiation_monochromator graphite
_diffrn_radiation_source 'fine-focus sealed tube'
_diffrn_radiation_type MoK\a
_diffrn_radiation_wavelength 0.71073
_diffrn_reflns_av_R_equivalents 0.0399
_diffrn_reflns_av_sigmaI/netI 0.0340
_diffrn_reflns_limit_h_max 13
_diffrn_reflns_limit_h_min -13
_diffrn_reflns_limit_k_max 10
_diffrn_reflns_limit_k_min -11
_diffrn_reflns_limit_l_max 14
_diffrn_reflns_limit_l_min -11
_diffrn_reflns_number 6667
_diffrn_reflns_theta_full 27.79
_diffrn_reflns_theta_max 27.79
_diffrn_reflns_theta_min 2.40
_diffrn_standards_decay_% 2
_diffrn_standards_interval_time 120
_diffrn_standards_number 2
_exptl_absorpt_coefficient_mu 13.033
_exptl_absorpt_correction_T_max 0.4032
_exptl_absorpt_correction_T_min 0.3251
_exptl_absorpt_correction_type psi-scan
_exptl_absorpt_process_details '(North <i>et al.</i>,  1968)'
_exptl_crystal_colour colourless
_exptl_crystal_density_diffrn 3.846
_exptl_crystal_description prism
_exptl_crystal_F_000 1032
_exptl_crystal_size_max 0.18
_exptl_crystal_size_mid 0.17
_exptl_crystal_size_min 0.17
_refine_diff_density_max 1.513
_refine_diff_density_min -2.124
_refine_ls_extinction_coef 0.0243(9)
_refine_ls_extinction_expression Fc^*^=kFc[1+0.001xFc^2^\l^3^/sin(2\q)]^-1/4^
_refine_ls_extinction_method SHELXL97
_refine_ls_goodness_of_fit_ref 1.267
_refine_ls_matrix_type full
_refine_ls_number_parameters 164
_refine_ls_number_reflns 2289
_refine_ls_number_restraints 0
_refine_ls_restrained_S_all 1.267
_refine_ls_R_factor_all 0.0295
_refine_ls_R_factor_gt 0.0248
_refine_ls_shift/su_max 0.001
_refine_ls_shift/su_mean 0.000
_refine_ls_structure_factor_coef Fsqd
_refine_ls_weighting_details 'w=1/[\s^2^(Fo^2^)+(0.0501P)^2^+5.0496P] where P=(Fo^2^+2Fc^2^)/3'
_refine_ls_weighting_scheme calc
_refine_ls_wR_factor_gt 0.0647
_refine_ls_wR_factor_ref 0.0969
_reflns_number_gt 2138
_reflns_number_total 2289
_reflns_threshold_expression I>2\s(I)
_cod_data_source_file wm2051.cif
_cod_data_source_block I
_cod_original_sg_symbol_H-M 'P 21/n'
_cod_database_code 2211650
_cod_database_fobs_code 2211650

loop_
_symmetry_equiv_pos_as_xyz
'x, y, z'
'-x+1/2, y+1/2, -z+1/2'
'-x, -y, -z'
'x-1/2, -y-1/2, z-1/2'

loop_
_atom_site_type_symbol
_atom_site_label
_atom_site_fract_x
_atom_site_fract_y
_atom_site_fract_z
_atom_site_U_iso_or_equiv
_atom_site_adp_type
_atom_site_calc_flag
_atom_site_occupancy
Tb Tb 1.00094(3) 0.22745(3) 0.81726(3) 0.00404(15) Uani d 1
Rb Rb 1.30823(7) 0.56693(9) 1.04241(7) 0.0211(2) Uani d 1
P P1 1.24701(14) 0.47452(17) 0.72263(15) 0.0041(3) Uani d 1
P P2 1.54047(14) -0.32752(17) 1.36366(14) 0.0045(3) Uani d 1
P P3 1.35412(14) -0.09338(17) 1.24093(15) 0.0045(3) Uani d 1
P P4 1.32560(14) 0.10792(18) 1.02293(14) 0.0046(3) Uani d 1
O O1 1.1700(4) 0.4066(5) 0.8040(4) 0.0082(9) Uani d 1
O O2 1.3539(4) 0.5852(5) 0.7847(4) 0.0074(8) Uani d 1
O O3 1.3125(4) 0.3428(5) 0.6586(4) 0.0067(8) Uani d 1
O O4 1.1390(4) 0.5471(5) 0.6017(4) 0.0072(9) Uani d 1
O O5 1.4625(4) -0.4686(5) 1.3302(5) 0.0105(9) Uani d 1
O O6 1.5626(5) -0.2562(5) 1.4900(5) 0.0097(9) Uani d 1
O O7 1.4766(5) -0.2075(5) 1.2535(4) 0.0081(9) Uani d 1
O O8 1.3992(4) 0.0383(5) 1.3240(4) 0.0098(9) Uani d 1
O O9 1.2640(4) 0.3210(6) 1.2454(4) 0.0104(9) Uani d 1
O O10 1.3318(5) -0.0485(5) 1.0966(4) 0.0116(9) Uani d 1
O O11 1.1853(4) 0.1644(6) 0.9839(4) 0.0105(9) Uani d 1
O O12 1.4340(5) 0.2108(5) 1.0940(5) 0.0096(9) Uani d 1

loop_
_atom_site_aniso_label
_atom_site_aniso_U_11
_atom_site_aniso_U_22
_atom_site_aniso_U_33
_atom_site_aniso_U_12
_atom_site_aniso_U_13
_atom_site_aniso_U_23
Tb 0.0029(2) 0.0037(2) 0.0049(2) 0.00052(9) 0.00011(13) 0.00070(9)
Rb 0.0207(4) 0.0300(4) 0.0117(4) 0.0039(3) 0.0030(3) -0.0021(3)
P1 0.0032(6) 0.0049(8) 0.0043(7) 0.0006(5) 0.0011(5) 0.0007(5)
P2 0.0036(6) 0.0034(7) 0.0056(7) 0.0004(5) -0.0001(5) -0.0005(6)
P3 0.0027(6) 0.0044(7) 0.0053(7) 0.0000(5) -0.0006(5) 0.0012(6)
P4 0.0041(6) 0.0051(7) 0.0036(7) 0.0001(5) -0.0006(5) 0.0003(6)
O1 0.0091(19) 0.008(2) 0.008(2) -0.0034(17) 0.0039(17) 0.0010(17)
O2 0.0073(19) 0.008(2) 0.007(2) -0.0036(16) 0.0022(17) -0.0042(16)
O3 0.0039(18) 0.005(2) 0.010(2) -0.0010(15) 0.0012(16) -0.0027(17)
O4 0.0035(18) 0.012(2) 0.007(2) 0.0005(16) 0.0020(16) 0.0005(17)
O5 0.006(2) 0.006(2) 0.019(2) -0.0014(17) 0.0029(18) -0.0013(19)
O6 0.009(2) 0.013(2) 0.008(2) -0.0003(17) 0.0031(18) -0.0009(17)
O7 0.009(2) 0.005(2) 0.010(2) 0.0032(17) 0.0027(18) 0.0032(17)
O8 0.012(2) 0.006(2) 0.012(2) -0.0012(17) 0.0037(18) -0.0015(18)
O9 0.0037(19) 0.014(2) 0.013(2) 0.0021(18) 0.0002(17) -0.0051(19)
O10 0.018(2) 0.007(2) 0.008(2) -0.0012(18) 0.0003(18) 0.0022(18)
O11 0.0060(19) 0.016(2) 0.008(2) 0.0041(18) -0.0002(17) 0.0007(18)
O12 0.008(2) 0.012(2) 0.008(2) -0.0054(17) 0.0017(18) -0.0014(18)

loop_
_atom_type_symbol
_atom_type_description
_atom_type_scat_dispersion_real
_atom_type_scat_dispersion_imag
_atom_type_scat_source
O O 0.0106 0.0060 'International Tables Vol C Tables 4.2.6.8 and 6.1.1.4'
P P 0.1023 0.0942 'International Tables Vol C Tables 4.2.6.8 and 6.1.1.4'
Rb Rb -0.9393 2.9676 'International Tables Vol C Tables 4.2.6.8 and 6.1.1.4'
Tb Tb -0.1723 4.1537 'International Tables Vol C Tables 4.2.6.8 and 6.1.1.4'

loop_
_geom_angle_atom_site_label_1
_geom_angle_atom_site_label_2
_geom_angle_atom_site_label_3
_geom_angle_site_symmetry_1
_geom_angle_site_symmetry_3
_geom_angle
O11 Tb O8 . 4_565 117.96(17)
O11 Tb O5 . 4 80.18(17)
O8 Tb O5 4_565 4 141.79(15)
O11 Tb O6 . 2_757 71.60(16)
O8 Tb O6 4_565 2_757 71.42(16)
O5 Tb O6 4 2_757 85.05(16)
O11 Tb O9 . 4_565 139.33(16)
O8 Tb O9 4_565 4_565 75.23(16)
O5 Tb O9 4 4_565 70.63(16)
O6 Tb O9 2_757 4_565 78.09(16)
O11 Tb O1 . . 75.92(16)
O8 Tb O1 4_565 . 75.52(15)
O5 Tb O1 4 . 142.58(15)
O6 Tb O1 2_757 . 113.43(16)
O9 Tb O1 4_565 . 142.64(16)
O11 Tb O12 . 4_565 142.82(15)
O8 Tb O12 4_565 4_565 79.93(16)
O5 Tb O12 4 4_565 106.23(16)
O6 Tb O12 2_757 4_565 144.33(16)
O9 Tb O12 4_565 4_565 74.34(15)
O1 Tb O12 . 4_565 78.12(16)
O11 Tb O2 . 2_746 76.19(15)
O8 Tb O2 4_565 2_746 143.93(15)
O5 Tb O2 4 2_746 69.89(15)
O6 Tb O2 2_757 2_746 142.00(15)
O9 Tb O2 4_565 2_746 117.06(16)
O1 Tb O2 . 2_746 76.66(15)
O12 Tb O2 4_565 2_746 72.23(15)
O11 Tb Rb . 4_565 123.59(12)
O8 Tb Rb 4_565 4_565 117.76(11)
O5 Tb Rb 4 4_565 49.96(12)
O6 Tb Rb 2_757 4_565 119.77(12)
O9 Tb Rb 4_565 4_565 52.85(12)
O1 Tb Rb . 4_565 126.68(11)
O12 Tb Rb 4_565 4_565 56.90(12)
O2 Tb Rb 2_746 4_565 64.22(11)
O11 Tb Rb . 3_767 110.46(11)
O8 Tb Rb 4_565 3_767 39.63(11)
O5 Tb Rb 4 3_767 103.92(11)
O6 Tb Rb 2_757 3_767 40.98(12)
O9 Tb Rb 4_565 3_767 53.41(12)
O1 Tb Rb . 3_767 111.21(11)
O12 Tb Rb 4_565 3_767 103.51(11)
O2 Tb Rb 2_746 3_767 170.45(11)
Rb Tb Rb 4_565 3_767 106.250(11)
O11 Tb Rb . . 55.93(12)
O8 Tb Rb 4_565 . 69.16(11)
O5 Tb Rb 4 . 135.99(11)
O6 Tb Rb 2_757 . 78.61(12)
O9 Tb Rb 4_565 . 142.07(12)
O1 Tb Rb . . 35.54(11)
O12 Tb Rb 4_565 . 110.82(12)
O2 Tb Rb 2_746 . 99.63(11)
Rb Tb Rb 4_565 . 161.315(19)
Rb Tb Rb 3_767 . 89.863(14)
O8 Rb O6 2_757 4_565 55.97(13)
O8 Rb O1 2_757 . 99.17(12)
O6 Rb O1 4_565 . 85.86(13)
O8 Rb O2 2_757 . 143.83(13)
O6 Rb O2 4_565 . 97.90(13)
O1 Rb O2 . . 50.19(12)
O8 Rb O5 2_757 1_565 73.97(12)
O6 Rb O5 4_565 1_565 114.85(13)
O1 Rb O5 . 1_565 145.38(13)
O2 Rb O5 . 1_565 141.89(12)
O8 Rb O7 2_757 1_565 91.07(12)
O6 Rb O7 4_565 1_565 92.63(13)
O1 Rb O7 . 1_565 166.44(12)
O2 Rb O7 . 1_565 116.93(12)
O5 Rb O7 1_565 1_565 46.44(12)
O8 Rb O9 2_757 . 48.28(12)
O6 Rb O9 4_565 . 103.92(12)
O1 Rb O9 . . 98.84(12)
O2 Rb O9 . . 140.60(12)
O5 Rb O9 1_565 . 50.91(11)
O7 Rb O9 1_565 . 94.61(12)
O8 Rb O3 2_757 2_756 101.92(12)
O6 Rb O3 4_565 2_756 45.95(11)
O1 Rb O3 . 2_756 76.80(12)
O2 Rb O3 . 2_756 57.31(11)
O5 Rb O3 1_565 2_756 137.65(12)
O7 Rb O3 1_565 2_756 92.47(11)
O9 Rb O3 . 2_756 149.39(10)
O8 Rb O12 2_757 . 97.68(12)
O6 Rb O12 4_565 . 145.64(12)
O1 Rb O12 . . 76.47(12)
O2 Rb O12 . . 93.09(12)
O5 Rb O12 1_565 . 71.09(12)
O7 Rb O12 1_565 . 111.11(12)
O9 Rb O12 . . 51.59(11)
O3 Rb O12 2_756 . 148.95(11)
O8 Rb O9 2_757 2_757 52.91(12)
O6 Rb O9 4_565 2_757 55.05(12)
O1 Rb O9 . 2_757 139.67(11)
O2 Rb O9 . 2_757 135.74(12)
O5 Rb O9 1_565 2_757 62.25(11)
O7 Rb O9 1_565 2_757 43.84(11)
O9 Rb O9 . 2_757 83.283(18)
O3 Rb O9 2_756 2_757 81.40(11)
O12 Rb O9 . 2_757 129.60(11)
O8 Rb O10 2_757 1_565 91.52(12)
O6 Rb O10 4_565 1_565 59.17(12)
O1 Rb O10 . 1_565 128.18(12)
O2 Rb O10 . 1_565 94.93(12)
O5 Rb O10 1_565 1_565 86.32(12)
O7 Rb O10 1_565 1_565 41.98(11)
O9 Rb O10 . 1_565 124.42(11)
O3 Rb O10 2_756 1_565 51.38(11)
O12 Rb O10 . 1_565 151.97(11)
O9 Rb O10 2_757 1_565 42.32(11)
O8 Rb P1 2_757 . 122.08(10)
O6 Rb P1 4_565 . 91.96(10)
O1 Rb P1 . . 24.94(8)
O2 Rb P1 . . 25.26(8)
O5 Rb P1 1_565 . 152.81(9)
O7 Rb P1 1_565 . 142.03(9)
O9 Rb P1 . . 120.66(9)
O3 Rb P1 2_756 . 64.90(8)
O12 Rb P1 . . 84.31(9)
O9 Rb P1 2_757 . 144.66(8)
O10 Rb P1 1_565 . 112.93(8)
O1 P1 O2 . . 116.6(3)
O1 P1 O3 . . 109.1(3)
O2 P1 O3 . . 109.5(2)
O1 P1 O4 . . 107.2(2)
O2 P1 O4 . . 111.3(3)
O3 P1 O4 . . 102.2(2)
O1 P1 Rb . . 57.79(19)
O2 P1 Rb . . 58.80(17)
O3 P1 Rb . . 129.11(18)
O4 P1 Rb . . 128.55(17)
O6 P2 O5 . . 121.8(3)
O6 P2 O3 . 3_857 105.8(3)
O5 P2 O3 . 3_857 111.2(2)
O6 P2 O7 . . 109.9(3)
O5 P2 O7 . . 107.3(3)
O3 P2 O7 3_857 . 98.5(2)
O6 P2 Rb . 4_666 48.86(19)
O5 P2 Rb . 4_666 158.7(2)
O3 P2 Rb 3_857 4_666 62.55(16)
O7 P2 Rb . 4_666 93.98(18)
O6 P2 Rb . 1_545 150.3(2)
O5 P2 Rb . 1_545 53.11(19)
O3 P2 Rb 3_857 1_545 102.55(17)
O7 P2 Rb . 1_545 56.38(18)
Rb P2 Rb 4_666 1_545 146.06(5)
O8 P3 O9 . 2_747 118.2(3)
O8 P3 O10 . . 110.4(3)
O9 P3 O10 2_747 . 109.7(3)
O8 P3 O7 . . 110.3(3)
O9 P3 O7 2_747 . 108.5(3)
O10 P3 O7 . . 97.9(3)
O8 P3 Rb . 2_747 52.94(18)
O9 P3 Rb 2_747 2_747 65.5(2)
O10 P3 Rb . 2_747 126.82(19)
O7 P3 Rb . 2_747 134.85(18)
O8 P3 Rb . 1_545 169.51(19)
O9 P3 Rb 2_747 1_545 70.3(2)
O10 P3 Rb . 1_545 70.03(18)
O7 P3 Rb . 1_545 59.73(18)
Rb P3 Rb 2_747 1_545 135.76(5)
O11 P4 O12 . . 118.4(3)
O11 P4 O10 . . 109.9(3)
O12 P4 O10 . . 110.7(3)
O11 P4 O4 . 2_746 107.8(2)
O12 P4 O4 . 2_746 109.7(3)
O10 P4 O4 . 2_746 98.6(3)
P1 O1 Tb . . 146.2(3)
P1 O1 Rb . . 97.3(2)
Tb O1 Rb . . 116.46(16)
P1 O2 Tb . 2_756 126.8(2)
P1 O2 Rb . . 95.9(2)
Tb O2 Rb 2_756 . 137.18(17)
P2 O3 P1 3_857 . 131.0(3)
P2 O3 Rb 3_857 2_746 91.84(18)
P1 O3 Rb . 2_746 135.0(2)
P4 O4 P1 2_756 . 124.5(3)
P2 O5 Tb . 4_656 139.2(3)
P2 O5 Rb . 1_545 104.6(2)
Tb O5 Rb 4_656 1_545 94.91(15)
P2 O6 Tb . 2_747 142.4(3)
P2 O6 Rb . 4_666 109.0(2)
Tb O6 Rb 2_747 4_666 107.15(17)
P3 O7 P2 . . 129.5(3)
P3 O7 Rb . 1_545 94.6(2)
P2 O7 Rb . 1_545 98.8(2)
P3 O8 Tb . 4_666 138.8(3)
P3 O8 Rb . 2_747 103.3(2)
Tb O8 Rb 4_666 2_747 109.57(16)
P3 O9 Tb 2_757 4_666 148.8(3)
P3 O9 Rb 2_757 . 89.9(2)
Tb O9 Rb 4_666 . 91.20(14)
P3 O9 Rb 2_757 2_747 86.0(2)
Tb O9 Rb 4_666 2_747 93.04(15)
Rb O9 Rb . 2_747 175.69(14)
P3 O10 P4 . . 134.1(3)
P3 O10 Rb . 1_545 84.58(19)
P4 O10 Rb . 1_545 141.3(2)
P4 O11 Tb . . 146.7(3)
P4 O12 Tb . 4_666 129.2(3)
P4 O12 Rb . . 106.8(2)
Tb O12 Rb 4_666 . 86.79(13)

loop_
_geom_bond_atom_site_label_1
_geom_bond_atom_site_label_2
_geom_bond_site_symmetry_2
_geom_bond_distance
_geom_bond_publ_flag
Tb O11 . 2.309(4) y
Tb O8 4_565 2.347(4) y
Tb O5 4 2.350(5) y
Tb O6 2_757 2.386(5) y
Tb O9 4_565 2.390(4) y
Tb O1 . 2.399(4) y
Tb O12 4_565 2.413(5) y
Tb O2 2_746 2.457(4) y
Tb Rb 4_565 4.0697(8) ?
Tb Rb 3_767 4.3180(7) ?
Tb Rb . 4.5743(8) ?
Rb O8 2_757 2.923(4) y
Rb O6 4_565 2.964(5) y
Rb O1 . 2.970(5) y
Rb O2 . 2.995(4) y
Rb O5 1_565 3.127(5) y
Rb O7 1_565 3.188(5) y
Rb O9 . 3.244(5) y
Rb O3 2_756 3.303(4) y
Rb O12 . 3.415(5) y
Rb O9 2_757 3.472(5) y
Rb O10 1_565 3.474(5) y
Rb P1 . 3.4822(17) ?
P1 O1 . 1.480(4) y
P1 O2 . 1.494(4) y
P1 O3 . 1.609(4) y
P1 O4 . 1.610(5) y
P2 O6 . 1.482(5) y
P2 O5 . 1.482(5) y
P2 O3 3_857 1.609(4) y
P2 O7 . 1.609(5) y
P2 Rb 4_666 3.7205(17) ?
P2 Rb 1_545 3.7837(17) ?
P3 O8 . 1.478(5) ?
P3 O9 2_747 1.481(4) ?
P3 O10 . 1.585(5) ?
P3 O7 . 1.598(5) ?
P3 Rb 2_747 3.5650(17) ?
P3 Rb 1_545 3.6794(18) ?
P4 O11 . 1.479(4) ?
P4 O12 . 1.487(5) ?
P4 O10 . 1.602(5) ?
P4 O4 2_746 1.603(4) ?
O2 Tb 2_756 2.457(4) ?
O3 P2 3_857 1.609(4) ?
O3 Rb 2_746 3.303(4) ?
O4 P4 2_756 1.603(4) ?
O5 Tb 4_656 2.350(5) ?
O5 Rb 1_545 3.127(5) ?
O6 Tb 2_747 2.386(5) ?
O6 Rb 4_666 2.964(5) ?
O7 Rb 1_545 3.188(5) ?
O8 Tb 4_666 2.347(4) ?
O8 Rb 2_747 2.923(4) ?
O9 P3 2_757 1.481(4) ?
O9 Tb 4_666 2.390(4) ?
O9 Rb 2_747 3.472(5) ?
O10 Rb 1_545 3.474(5) ?
O12 Tb 4_666 2.413(5) ?
